data_7220619
loop_
_publ_author_name
'Elinson, Michail N.'
'Vereshchagin, Anatoly N.'
'Nasybullin, Ruslan'
'Bobrovsky, Sergey'
'Ilovaisky, Alexey'
'Merkulova, Valentina'
'Bushmarinov, Ivan S.'
'Egorov, Mikhail'

_publ_section_title
;
 General Approach to Spiro Indole-3,1&#x2032;-naphthalen Tetracyclic
 System: Stereoselective Pseudo Four-component Reaction of Isatins and
 Cyclic Ketones with two Molecules of Malononitrile
;
_journal_name_full 'RSC Adv.'
_journal_paper_doi 10.1039/C5RA03452C
_journal_year 2015
_chemical_formula_moiety 'C20 H15 N5 O, 1.5(C2 H6 O)'
_chemical_formula_sum 'C23 H24 N5 O2.5'
_chemical_formula_weight 410.47
_space_group_crystal_system triclinic
_space_group_IT_number 2
_space_group_name_Hall '-P 1'
_space_group_name_H-M_alt 'P -1'
_symmetry_space_group_name_Hall '-P 1'
_symmetry_space_group_name_H-M 'P -1'
_atom_sites_solution_hydrogens mixed
_atom_sites_solution_primary direct
_audit_creation_date 2015-02-22
_audit_creation_method
;
Olex2 1.2
(compiled 2015.01.26 svn.r3150 for OlexSys, GUI svn.r4998)
;
_audit_update_record
;
2015-02-22 deposited with the CCDC.
2015-05-29 downloaded from the CCDC.
;
_cell_angle_alpha 77.760(6)
_cell_angle_beta 83.288(7)
_cell_angle_gamma 70.811(6)
_cell_formula_units_Z 2
_cell_length_a 7.4809(18)
_cell_length_b 11.265(3)
_cell_length_c 13.576(3)
_cell_measurement_reflns_used 1422
_cell_measurement_temperature 150
_cell_measurement_theta_max 0.000
_cell_measurement_theta_min 0.000
_cell_volume 1054.6(4)
_computing_cell_refinement 'SAINT v6.45A (Bruker, 2003)'
_computing_data_reduction 'SAINT v6.45A (Bruker, 2003)'
_computing_molecular_graphics 'Olex2 (Dolomanov et al., 2009)'
_computing_publication_material 'Olex2 (Dolomanov et al., 2009)'
_computing_structure_refinement 'ShelXL (Sheldrick, 2008)'
_computing_structure_solution 'ShelXS (Sheldrick, 2008)'
_diffrn_ambient_temperature 150
_diffrn_detector 'CCD area detector'
_diffrn_detector_area_resol_mean 7.9
_diffrn_detector_type 'Bruker SMART CCD 1K area detector'
_diffrn_measured_fraction_theta_full 1.000
_diffrn_measured_fraction_theta_max 1.000
_diffrn_measurement_device 'three-circle diffractometer'
_diffrn_measurement_device_type 'Bruker SMART CCD 1K area detector'
_diffrn_measurement_method '\w scans'
_diffrn_radiation_monochromator graphite
_diffrn_radiation_probe x-ray
_diffrn_radiation_type MoK\a
_diffrn_radiation_wavelength 0.71073
_diffrn_reflns_av_R_equivalents 0.0359
_diffrn_reflns_av_unetI/netI 0.0575
_diffrn_reflns_Laue_measured_fraction_full 1.000
_diffrn_reflns_Laue_measured_fraction_max 1.000
_diffrn_reflns_limit_h_max 9
_diffrn_reflns_limit_h_min -9
_diffrn_reflns_limit_k_max 13
_diffrn_reflns_limit_k_min -14
_diffrn_reflns_limit_l_max 16
_diffrn_reflns_limit_l_min -16
_diffrn_reflns_number 9729
_diffrn_reflns_point_group_measured_fraction_full 1.000
_diffrn_reflns_point_group_measured_fraction_max 1.000
_diffrn_reflns_theta_full 25.242
_diffrn_reflns_theta_max 26.371
_diffrn_reflns_theta_min 1.537
_diffrn_source 'sealed X-ray tube'
_diffrn_source_target Mo
_exptl_absorpt_coefficient_mu 0.087
_exptl_absorpt_correction_T_max 0.986
_exptl_absorpt_correction_T_min 0.7459
_exptl_absorpt_correction_type multi-scan
_exptl_absorpt_process_details SADABS
_exptl_crystal_colour colourless
_exptl_crystal_colour_primary colourless
_exptl_crystal_density_diffrn 1.293
_exptl_crystal_description prism
_exptl_crystal_F_000 434
_exptl_crystal_recrystallization_method 'Re-crystallisation from solvent: Ethanol'
_exptl_crystal_size_max 0.2
_exptl_crystal_size_mid 0.17
_exptl_crystal_size_min 0.16
_refine_diff_density_max 0.301
_refine_diff_density_min -0.223
_refine_diff_density_rms 0.053
_refine_ls_extinction_method none
_refine_ls_goodness_of_fit_ref 0.998
_refine_ls_hydrogen_treatment mixed
_refine_ls_matrix_type full
_refine_ls_number_parameters 358
_refine_ls_number_reflns 4309
_refine_ls_number_restraints 122
_refine_ls_restrained_S_all 0.994
_refine_ls_R_factor_all 0.1417
_refine_ls_R_factor_gt 0.0631
_refine_ls_shift/su_max 0.000
_refine_ls_shift/su_mean 0.000
_refine_ls_structure_factor_coef Fsqd
_refine_ls_weighting_details 'w=1/[\s^2^(Fo^2^)+(0.0903P)^2^+0.6337P] where P=(Fo^2^+2Fc^2^)/3'
_refine_ls_weighting_scheme calc
_refine_ls_wR_factor_gt 0.1538
_refine_ls_wR_factor_ref 0.2092
_reflns_Friedel_coverage 0.000
_reflns_number_gt 2102
_reflns_number_total 4309
_reflns_threshold_expression 'I > 2\s(I)'
_cod_data_source_file c5ra03452c2.cif
_cod_data_source_block a
_cod_original_formula_sum 'C23 H24 N5 O2.50'
_cod_database_code 7220619
_shelx_space_group_comment
;
The symmetry employed for this shelxl refinement is uniquely defined
by the following loop, which should always be used as a source of
symmetry information in preference to the above space-group names.
They are only intended as comments.
;
_olex2_refinement_description
;
1. Fixed Uiso
 At 1.2 times of:
  All C(H) groups, All C(H,H) groups, All N(H) groups, All N(H,H) groups, All
  O(H) groups
 At 1.5 times of:
  All C(H,H,H) groups
2. Uiso/Uaniso restraints and constraints
O1S \\sim C2S \\sim C3S' \\sim O1S' \\sim C2S' \\sim C3S: within 1.7A with
sigma of 0.04 and sigma for terminal atoms of 0.08
O2S \\sim C4S \\sim C5S \\sim O2S' \\sim C4S' \\sim C5S': within 1.7A with
sigma of 0.01 and sigma for terminal atoms of 0.02
3. Same fragment restrains
{O2S, C4S, C5S} sigma for 1-2: 0.02, 1-3: 0.04
as
{O1S, C2S, C3S}
{C5S, O2S, C4S} sigma for 1-2: 0.02, 1-3: 0.04
as
{C3S', O1S', C2S'}
{O2S, C4S, C5S} sigma for 1-2: 0.02, 1-3: 0.04
as
{O2S', C4S', C5S'}
4. Others
 Sof(C3S)=Sof(H3SD)=Sof(H3SE)=Sof(H3SF)=Sof(O1S')=Sof(H1S')=Sof(C2S')=
 Sof(H2SC)=Sof(H2SD)=1-FVAR(1)
 Sof(O1S)=Sof(H1S)=Sof(C2S)=Sof(H2SA)=Sof(H2SB)=Sof(C3S')=Sof(H3SA)=Sof(H3SB)=
 Sof(H3SC)=FVAR(1)
 Sof(O2S')=Sof(H2S')=Sof(C4S')=Sof(H4SC)=Sof(H4SD)=Sof(C5S')=Sof(H5SD)=
 Sof(H5SE)=Sof(H5SF)=0.5*(1-FVAR(3))
 Sof(O2S)=Sof(H2S)=Sof(C4S)=Sof(H4SA)=Sof(H4SB)=Sof(C5S)=Sof(H5SA)=Sof(H5SB)=
 Sof(H5SC)=0.5*FVAR(3)
5.a Riding coordinates:
 O1S(H1S), O1S'(H1S')
5.b Ternary CH refined with riding coordinates:
 C8A'(H8A')
5.c Secondary CH2 refined with riding coordinates:
 C6'(H6'A,H6'B), C7'(H7'A,H7'B), C8'(H8'A,H8'B), C2S(H2SA,H2SB), C2S'(H2SC,
 H2SD), C4S(H4SA,H4SB), C4S'(H4SC,H4SD)
5.d Me refined with riding coordinates:
 C5S(H5SA,H5SB,H5SC), C5S'(H5SD,H5SE,H5SF)
5.e Aromatic/amide H refined with riding coordinates:
 C4(H4), C5(H5), C5'(H5'), C6(H6), C7(H7)
5.f Idealised Me refined as rotating group:
 C3S(H3SD,H3SE,H3SF), C3S'(H3SA,H3SB,H3SC)
5.g Idealised tetrahedral OH refined as rotating group:
 O2S(H2S), O2S'(H2S')
;
_shelx_shelxl_version_number 2014/7
_olex2_exptl_crystal_mounting_method 'mounted on a needle'
_olex2_submission_special_instructions 'No special instructions were received'

loop_
_space_group_symop_operation_xyz
'x, y, z'
'-x, -y, -z'

loop_
_atom_site_label
_atom_site_type_symbol
_atom_site_fract_x
_atom_site_fract_y
_atom_site_fract_z
_atom_site_U_iso_or_equiv
_atom_site_adp_type
_atom_site_occupancy
_atom_site_site_symmetry_order
_atom_site_calc_flag
_atom_site_refinement_flags_posn
_atom_site_refinement_flags_adp
_atom_site_refinement_flags_occupancy
_atom_site_disorder_assembly
_atom_site_disorder_group
O1 O 0.3747(4) 0.6815(3) 0.3320(2) 0.0771(8) Uani 1 1 d . . . . .
N1 N 0.3259(5) 0.4909(3) 0.3270(2) 0.0600(8) Uani 1 1 d . . . . .
H1 H 0.404(5) 0.447(4) 0.378(3) 0.072 Uiso 1 1 d R . . . .
N10' N 0.0607(6) 0.9690(3) 0.2896(3) 0.0940(12) Uani 1 1 d . . . . .
N12' N -0.1769(5) 0.6647(3) 0.4081(3) 0.0878(11) Uani 1 1 d . . . . .
N13' N -0.3416(5) 0.8833(3) 0.1918(3) 0.0663(9) Uani 1 1 d . . . . .
H13A H -0.371(6) 0.863(4) 0.259(3) 0.080 Uiso 1 1 d R . . . .
H13B H -0.437(6) 0.934(4) 0.143(3) 0.080 Uiso 1 1 d R . . . .
N15' N -0.3158(4) 0.9725(3) -0.0732(2) 0.0540(8) Uani 1 1 d . . . . .
C2 C 0.3003(5) 0.6179(4) 0.2981(3) 0.0604(10) Uani 1 1 d . . . . .
C2' C -0.0186(5) 0.7738(3) 0.2488(3) 0.0578(10) Uani 1 1 d . . . . .
C3 C 0.1607(5) 0.6698(3) 0.2129(2) 0.0476(8) Uani 1 1 d . . . . .
C3' C -0.1555(5) 0.8371(3) 0.1633(3) 0.0543(9) Uani 1 1 d . . . . .
C3A C 0.1136(4) 0.5521(3) 0.2025(2) 0.0434(8) Uani 1 1 d . . . . .
C4 C -0.0015(4) 0.5321(3) 0.1393(2) 0.0418(7) Uani 1 1 d . . . . .
H4 H -0.0743 0.6013 0.0923 0.050 Uiso 1 1 calc R . . . .
C4' C -0.0805(5) 0.8507(3) 0.0668(2) 0.0473(8) Uani 1 1 d . . . . .
C4A' C 0.1215(4) 0.7979(3) 0.0364(2) 0.0455(8) Uani 1 1 d . . . . .
C5 C -0.0091(4) 0.4085(3) 0.1455(2) 0.0445(8) Uani 1 1 d . . . . .
H5 H -0.0885 0.3937 0.1028 0.053 Uiso 1 1 calc R . . . .
C5' C 0.1836(5) 0.8085(3) -0.0598(2) 0.0488(8) Uani 1 1 d . . . . .
H5' H 0.0933 0.8543 -0.1092 0.059 Uiso 1 1 calc R . . . .
C6 C 0.0986(5) 0.3072(3) 0.2135(2) 0.0514(9) Uani 1 1 d . . . . .
H6 H 0.0927 0.2235 0.2167 0.062 Uiso 1 1 calc R . . . .
C6' C 0.3847(5) 0.7535(3) -0.0961(3) 0.0535(9) Uani 1 1 d . . . . .
H6'A H 0.4231 0.8209 -0.1448 0.064 Uiso 1 1 calc R . . . .
H6'B H 0.3934 0.6841 -0.1324 0.064 Uiso 1 1 calc R . . . .
C7 C 0.2144(5) 0.3266(3) 0.2767(2) 0.0529(9) Uani 1 1 d . . . . .
H7 H 0.2886 0.2571 0.3230 0.064 Uiso 1 1 calc R . . . .
C7' C 0.5222(5) 0.7006(3) -0.0115(3) 0.0534(9) Uani 1 1 d . . . . .
H7'A H 0.6390 0.6381 -0.0344 0.064 Uiso 1 1 calc R . . . .
H7'B H 0.5577 0.7712 0.0050 0.064 Uiso 1 1 calc R . . . .
C7A C 0.2197(5) 0.4492(3) 0.2711(2) 0.0489(8) Uani 1 1 d . . . . .
C8' C 0.4345(5) 0.6360(3) 0.0822(2) 0.0507(8) Uani 1 1 d . . . . .
H8'A H 0.5268 0.6014 0.1359 0.061 Uiso 1 1 calc R . . . .
H8'B H 0.4024 0.5637 0.0664 0.061 Uiso 1 1 calc R . . . .
C8A' C 0.2560(5) 0.7315(3) 0.1193(2) 0.0490(8) Uani 1 1 d . . . . .
H8A' H 0.2964 0.7986 0.1399 0.059 Uiso 1 1 calc R . . . .
C9' C 0.0321(6) 0.8806(4) 0.2748(3) 0.0713(11) Uani 1 1 d . . . . .
C11' C -0.1103(6) 0.7131(3) 0.3384(3) 0.0650(10) Uani 1 1 d . . . . .
C14' C -0.2095(5) 0.9183(3) -0.0111(3) 0.0507(9) Uani 1 1 d . . . . .
O1S O 0.563(2) 0.310(2) 0.4697(11) 0.086(4) Uani 0.56(3) 1 d D U P A 1
H1S H 0.5670 0.3118 0.5316 0.103 Uiso 0.56(3) 1 d R . P A 1
C2S C 0.757(2) 0.3179(18) 0.4353(13) 0.126(7) Uani 0.56(3) 1 d D U P A 1
H2SA H 0.7822 0.3806 0.4684 0.152 Uiso 0.56(3) 1 calc R . P A 1
H2SB H 0.7593 0.3506 0.3616 0.152 Uiso 0.56(3) 1 calc R . P A 1
C3S C 0.818(5) 0.200(2) 0.430(2) 0.122(8) Uani 0.44(3) 1 d D U P A 2
H3SD H 0.7387 0.1889 0.3821 0.183 Uiso 0.44(3) 1 calc GR . P A 2
H3SE H 0.7895 0.1575 0.4980 0.183 Uiso 0.44(3) 1 calc GR . P A 2
H3SF H 0.9517 0.1623 0.4107 0.183 Uiso 0.44(3) 1 calc GR . P A 2
C3S' C 0.914(2) 0.1934(11) 0.4569(10) 0.072(4) Uani 0.56(3) 1 d D U P A 1
H3SA H 0.9103 0.1382 0.4108 0.108 Uiso 0.56(3) 1 calc GR . P A 1
H3SB H 0.8974 0.1511 0.5268 0.108 Uiso 0.56(3) 1 calc GR . P A 1
H3SC H 1.0362 0.2097 0.4474 0.108 Uiso 0.56(3) 1 calc GR . P A 1
O1S' O 0.575(2) 0.3559(14) 0.4648(12) 0.053(3) Uani 0.44(3) 1 d D U P A 2
H1S' H 0.5446 0.3507 0.5275 0.064 Uiso 0.44(3) 1 d R . P A 2
C2S' C 0.773(2) 0.352(3) 0.4285(16) 0.097(6) Uani 0.44(3) 1 d D U P A 2
H2SC H 0.8441 0.3709 0.4772 0.116 Uiso 0.44(3) 1 calc R . P A 2
H2SD H 0.7828 0.4035 0.3604 0.116 Uiso 0.44(3) 1 calc R . P A 2
O2S O 0.478(3) 0.978(2) 0.3702(15) 0.085(5) Uani 0.240(11) 1 d D U P B -1
H2S H 0.3651 0.9764 0.3772 0.102 Uiso 0.240(11) 1 calc GR . P B -1
C4S C 0.554(7) 0.953(4) 0.469(2) 0.074(6) Uani 0.240(11) 1 d D U P B -1
H4SA H 0.5761 0.8603 0.4939 0.089 Uiso 0.240(11) 1 calc R . P B -1
H4SB H 0.6811 0.9632 0.4545 0.089 Uiso 0.240(11) 1 calc R . P B -1
C5S C 0.483(8) 1.009(4) 0.556(2) 0.075(7) Uani 0.240(11) 1 d D U P B -1
H5SA H 0.5727 0.9680 0.6094 0.113 Uiso 0.240(11) 1 calc R . P B -1
H5SB H 0.4670 1.1003 0.5388 0.113 Uiso 0.240(11) 1 calc R . P B -1
H5SC H 0.3605 0.9958 0.5789 0.113 Uiso 0.240(11) 1 calc R . P B -1
O2S' O 0.556(3) 0.9100(19) 0.4081(11) 0.086(5) Uani 0.260(11) 1 d D U P B -2
H2S' H 0.5380 0.8441 0.4442 0.103 Uiso 0.260(11) 1 calc GR . P B -2
C4S' C 0.608(4) 0.981(3) 0.4701(19) 0.078(5) Uani 0.260(11) 1 d D U P B -2
H4SC H 0.7323 0.9239 0.4953 0.094 Uiso 0.260(11) 1 calc R . P B -2
H4SD H 0.6363 1.0523 0.4214 0.094 Uiso 0.260(11) 1 calc R . P B -2
C5S' C 0.514(5) 1.038(4) 0.554(2) 0.072(6) Uani 0.260(11) 1 d D U P B -2
H5SD H 0.5940 1.0788 0.5775 0.108 Uiso 0.260(11) 1 calc R . P B -2
H5SE H 0.3933 1.1017 0.5338 0.108 Uiso 0.260(11) 1 calc R . P B -2
H5SF H 0.4908 0.9714 0.6088 0.108 Uiso 0.260(11) 1 calc R . P B -2

loop_
_atom_site_aniso_label
_atom_site_aniso_U_11
_atom_site_aniso_U_22
_atom_site_aniso_U_33
_atom_site_aniso_U_23
_atom_site_aniso_U_13
_atom_site_aniso_U_12
O1 0.0878(19) 0.0912(19) 0.0737(17) -0.0516(15) 0.0087(14) -0.0381(16)
N1 0.071(2) 0.073(2) 0.0423(16) -0.0226(15) 0.0058(14) -0.0268(17)
N10' 0.137(3) 0.074(2) 0.090(3) -0.052(2) 0.039(2) -0.050(2)
N12' 0.105(3) 0.085(2) 0.070(2) -0.0282(19) 0.042(2) -0.032(2)
N13' 0.071(2) 0.0541(19) 0.065(2) -0.0214(16) 0.0325(17) -0.0137(15)
N15' 0.0535(19) 0.0438(17) 0.072(2) -0.0245(15) 0.0265(16) -0.0263(14)
C2 0.071(2) 0.066(2) 0.058(2) -0.0383(19) 0.0174(18) -0.030(2)
C2' 0.072(2) 0.052(2) 0.057(2) -0.0322(17) 0.0277(18) -0.0254(18)
C3 0.060(2) 0.0443(17) 0.0483(18) -0.0251(15) 0.0141(15) -0.0241(15)
C3' 0.066(2) 0.0351(17) 0.062(2) -0.0236(16) 0.0286(18) -0.0174(16)
C3A 0.0536(19) 0.0442(18) 0.0385(16) -0.0177(14) 0.0195(14) -0.0246(15)
C4 0.0474(18) 0.0414(16) 0.0391(16) -0.0144(13) 0.0176(13) -0.0197(14)
C4' 0.055(2) 0.0380(17) 0.058(2) -0.0248(15) 0.0194(17) -0.0244(15)
C4A' 0.0533(19) 0.0332(16) 0.061(2) -0.0241(15) 0.0179(16) -0.0264(14)
C5 0.0541(19) 0.0414(17) 0.0436(17) -0.0137(14) 0.0192(14) -0.0262(15)
C5' 0.057(2) 0.0391(17) 0.060(2) -0.0198(15) 0.0201(16) -0.0296(15)
C6 0.065(2) 0.0424(18) 0.0483(19) -0.0098(15) 0.0227(17) -0.0272(16)
C6' 0.059(2) 0.0476(19) 0.061(2) -0.0207(16) 0.0282(17) -0.0312(16)
C7 0.068(2) 0.0437(19) 0.0423(18) -0.0056(15) 0.0136(16) -0.0185(16)
C7' 0.053(2) 0.0451(18) 0.072(2) -0.0214(17) 0.0203(18) -0.0295(16)
C7A 0.059(2) 0.053(2) 0.0372(17) -0.0149(15) 0.0149(15) -0.0222(17)
C8' 0.057(2) 0.0451(18) 0.061(2) -0.0241(16) 0.0198(16) -0.0287(16)
C8A' 0.061(2) 0.0420(17) 0.058(2) -0.0281(16) 0.0181(17) -0.0297(16)
C9' 0.095(3) 0.064(2) 0.067(2) -0.042(2) 0.031(2) -0.034(2)
C11' 0.078(3) 0.060(2) 0.058(2) -0.0312(19) 0.025(2) -0.020(2)
C14' 0.057(2) 0.0393(19) 0.067(2) -0.0302(18) 0.034(2) -0.0299(17)
O1S 0.093(5) 0.123(11) 0.044(4) -0.025(6) 0.005(3) -0.034(6)
C2S 0.094(9) 0.095(9) 0.099(9) 0.055(9) 0.051(7) 0.028(7)
C3S 0.121(18) 0.146(15) 0.123(15) -0.056(12) 0.065(12) -0.079(15)
C3S' 0.079(9) 0.066(5) 0.065(6) -0.013(4) 0.029(6) -0.025(6)
O1S' 0.064(5) 0.067(6) 0.038(4) -0.019(4) 0.022(3) -0.037(4)
C2S' 0.065(9) 0.136(14) 0.105(12) -0.092(11) 0.022(8) -0.017(8)
O2S 0.106(11) 0.086(11) 0.082(10) -0.047(8) 0.044(8) -0.053(9)
C4S 0.144(14) 0.063(10) 0.047(9) -0.035(8) 0.014(9) -0.065(10)
C5S 0.141(16) 0.068(13) 0.045(11) -0.034(10) -0.006(10) -0.056(13)
O2S' 0.164(13) 0.079(10) 0.039(7) -0.028(6) 0.040(7) -0.074(9)
C4S' 0.146(14) 0.067(10) 0.052(9) -0.027(7) 0.009(9) -0.070(10)
C5S' 0.139(15) 0.054(11) 0.046(11) -0.013(9) 0.009(10) -0.063(11)

loop_
_atom_type_symbol
_atom_type_description
_atom_type_scat_dispersion_real
_atom_type_scat_dispersion_imag
_atom_type_scat_source
C C 0.0033 0.0016 'International Tables Vol C Tables 4.2.6.8 and 6.1.1.4'
H H 0.0000 0.0000 'International Tables Vol C Tables 4.2.6.8 and 6.1.1.4'
N N 0.0061 0.0033 'International Tables Vol C Tables 4.2.6.8 and 6.1.1.4'
O O 0.0106 0.0060 'International Tables Vol C Tables 4.2.6.8 and 6.1.1.4'

loop_
_geom_angle_atom_site_label_1
_geom_angle_atom_site_label_2
_geom_angle_atom_site_label_3
_geom_angle
C2 N1 H1 118(2)
C2 N1 C7A 111.7(3)
C7A N1 H1 130(2)
H13A N13' H13B 123(4)
C3' N13' H13A 116(3)
C3' N13' H13B 122(2)
O1 C2 N1 127.0(4)
O1 C2 C3 125.1(3)
N1 C2 C3 107.8(3)
C3' C2' C3 110.5(2)
C9' C2' C3 111.7(3)
C9' C2' C3' 105.0(3)
C11' C2' C3 108.9(3)
C11' C2' C3' 111.4(3)
C11' C2' C9' 109.2(3)
C2 C3 C2' 108.3(2)
C3A C3 C2 102.8(3)
C3A C3 C2' 111.5(2)
C3A C3 C8A' 115.7(2)
C8A' C3 C2 108.9(3)
C8A' C3 C2' 109.3(3)
N13' C3' C2' 116.2(3)
N13' C3' C4' 125.6(4)
C4' C3' C2' 118.0(3)
C4 C3A C3 132.7(3)
C4 C3A C7A 119.8(3)
C7A C3A C3 107.5(3)
C3A C4 H4 120.5
C3A C4 C5 119.0(3)
C5 C4 H4 120.5
C3' C4' C4A' 125.1(3)
C3' C4' C14' 117.1(3)
C14' C4' C4A' 117.7(3)
C4' C4A' C8A' 117.1(3)
C5' C4A' C4' 122.0(3)
C5' C4A' C8A' 120.9(3)
C4 C5 H5 119.8
C6 C5 C4 120.4(3)
C6 C5 H5 119.8
C4A' C5' H5' 117.6
C4A' C5' C6' 124.9(3)
C6' C5' H5' 117.6
C5 C6 H6 119.6
C7 C6 C5 120.8(3)
C7 C6 H6 119.6
C5' C6' H6'A 108.9
C5' C6' H6'B 108.9
C5' C6' C7' 113.3(3)
H6'A C6' H6'B 107.7
C7' C6' H6'A 108.9
C7' C6' H6'B 108.9
C6 C7 H7 120.8
C7A C7 C6 118.5(3)
C7A C7 H7 120.8
C6' C7' H7'A 109.4
C6' C7' H7'B 109.4
H7'A C7' H7'B 108.0
C8' C7' C6' 111.0(3)
C8' C7' H7'A 109.4
C8' C7' H7'B 109.4
C3A C7A N1 110.2(3)
C7 C7A N1 128.3(3)
C7 C7A C3A 121.5(3)
C7' C8' H8'A 109.6
C7' C8' H8'B 109.6
C7' C8' C8A' 110.1(3)
H8'A C8' H8'B 108.2
C8A' C8' H8'A 109.6
C8A' C8' H8'B 109.6
C3 C8A' H8A' 107.0
C4A' C8A' C3 112.2(3)
C4A' C8A' C8' 111.5(3)
C4A' C8A' H8A' 107.0
C8' C8A' C3 111.9(3)
C8' C8A' H8A' 107.0
N10' C9' C2' 174.6(5)
N12' C11' C2' 178.4(5)
N15' C14' C4' 179.0(3)
C2S O1S H1S 98.3
O1S C2S H2SA 108.6
O1S C2S H2SB 108.6
O1S C2S C3S' 114.5(13)
H2SA C2S H2SB 107.6
C3S' C2S H2SA 108.6
C3S' C2S H2SB 108.6
H3SD C3S H3SE 109.5
H3SD C3S H3SF 109.5
H3SE C3S H3SF 109.5
C2S' C3S H3SD 109.5
C2S' C3S H3SE 109.5
C2S' C3S H3SF 109.5
C2S C3S' H3SA 109.5
C2S C3S' H3SB 109.5
C2S C3S' H3SC 109.5
H3SA C3S' H3SB 109.5
H3SA C3S' H3SC 109.5
H3SB C3S' H3SC 109.5
C2S' O1S' H1S' 119.2
C3S C2S' H2SC 114.1
C3S C2S' H2SD 114.1
O1S' C2S' C3S 87.2(18)
O1S' C2S' H2SC 114.1
O1S' C2S' H2SD 114.1
H2SC C2S' H2SD 111.3
C4S O2S H2S 109.5
O2S C4S H4SA 104.3
O2S C4S H4SB 104.3
H4SA C4S H4SB 105.6
C5S C4S O2S 132(3)
C5S C4S H4SA 104.3
C5S C4S H4SB 104.3
C4S C5S H5SA 109.5
C4S C5S H5SB 109.5
C4S C5S H5SC 109.5
H5SA C5S H5SB 109.5
H5SA C5S H5SC 109.5
H5SB C5S H5SC 109.5
C4S' O2S' H2S' 109.5
O2S' C4S' H4SC 104.1
O2S' C4S' H4SD 104.1
H4SC C4S' H4SD 105.5
C5S' C4S' O2S' 132(2)
C5S' C4S' H4SC 104.1
C5S' C4S' H4SD 104.1
C4S' C5S' H5SD 109.5
C4S' C5S' H5SE 109.5
C4S' C5S' H5SF 109.5
H5SD C5S' H5SE 109.5
H5SD C5S' H5SF 109.5
H5SE C5S' H5SF 109.5

loop_
_geom_bond_atom_site_label_1
_geom_bond_atom_site_label_2
_geom_bond_distance
O1 C2 1.224(4)
N1 H1 0.91(4)
N1 C2 1.354(5)
N1 C7A 1.403(4)
N10' C9' 1.146(4)
N12' C11' 1.137(4)
N13' H13A 0.92(4)
N13' H13B 0.98(4)
N13' C3' 1.357(4)
N15' C14' 1.155(4)
C2 C3 1.538(5)
C2' C3 1.570(4)
C2' C3' 1.533(5)
C2' C9' 1.492(5)
C2' C11' 1.476(5)
C3 C3A 1.517(4)
C3 C8A' 1.532(4)
C3' C4' 1.362(4)
C3A C4 1.383(4)
C3A C7A 1.396(4)
C4 H4 0.9500
C4 C5 1.396(4)
C4' C4A' 1.475(4)
C4' C14' 1.429(6)
C4A' C5' 1.329(4)
C4A' C8A' 1.500(5)
C5 H5 0.9500
C5 C6 1.388(5)
C5' H5' 0.9500
C5' C6' 1.495(4)
C6 H6 0.9500
C6 C7 1.383(5)
C6' H6'A 0.9900
C6' H6'B 0.9900
C6' C7' 1.522(5)
C7 H7 0.9500
C7 C7A 1.380(4)
C7' H7'A 0.9900
C7' H7'B 0.9900
C7' C8' 1.519(4)
C8' H8'A 0.9900
C8' H8'B 0.9900
C8' C8A' 1.524(4)
C8A' H8A' 1.0000
O1S H1S 0.8499
O1S C2S 1.497(11)
C2S H2SA 0.9900
C2S H2SB 0.9900
C2S C3S' 1.50(2)
C3S H3SD 0.9800
C3S H3SE 0.9800
C3S H3SF 0.9800
C3S C2S' 1.63(3)
C3S' H3SA 0.9800
C3S' H3SB 0.9800
C3S' H3SC 0.9800
O1S' H1S' 0.8496
O1S' C2S' 1.495(13)
C2S' H2SC 0.9900
C2S' H2SD 0.9900
O2S H2S 0.8400
O2S C4S 1.459(17)
C4S H4SA 0.9900
C4S H4SB 0.9900
C4S C5S 1.414(16)
C5S H5SA 0.9800
C5S H5SB 0.9800
C5S H5SC 0.9800
O2S' H2S' 0.8400
O2S' C4S' 1.440(15)
C4S' H4SC 0.9900
C4S' H4SD 0.9900
C4S' C5S' 1.424(16)
C5S' H5SD 0.9800
C5S' H5SE 0.9800
C5S' H5SF 0.9800

loop_
_geom_torsion_atom_site_label_1
_geom_torsion_atom_site_label_2
_geom_torsion_atom_site_label_3
_geom_torsion_atom_site_label_4
_geom_torsion
O1 C2 C3 C2' -61.5(4)
O1 C2 C3 C3A -179.6(3)
O1 C2 C3 C8A' 57.2(4)
N1 C2 C3 C2' 119.1(3)
N1 C2 C3 C3A 1.0(3)
N1 C2 C3 C8A' -122.1(3)
N13' C3' C4' C4A' -178.7(3)
N13' C3' C4' C14' -0.6(5)
C2 N1 C7A C3A -1.4(4)
C2 N1 C7A C7 177.6(3)
C2 C3 C3A C4 -179.2(3)
C2 C3 C3A C7A -1.8(3)
C2 C3 C8A' C4A' -173.4(2)
C2 C3 C8A' C8' 60.4(3)
C2' C3 C3A C4 65.0(4)
C2' C3 C3A C7A -117.6(3)
C2' C3 C8A' C4A' -55.3(3)
C2' C3 C8A' C8' 178.5(3)
C2' C3' C4' C4A' 6.4(4)
C2' C3' C4' C14' -175.5(2)
C3 C2' C3' N13' 151.9(3)
C3 C2' C3' C4' -32.7(4)
C3 C3A C4 C5 177.2(3)
C3 C3A C7A N1 2.0(3)
C3 C3A C7A C7 -177.1(3)
C3' C2' C3 C2 175.2(3)
C3' C2' C3 C3A -72.5(3)
C3' C2' C3 C8A' 56.7(3)
C3' C4' C4A' C5' 176.0(3)
C3' C4' C4A' C8A' -4.1(4)
C3A C3 C8A' C4A' 71.5(3)
C3A C3 C8A' C8' -54.7(4)
C3A C4 C5 C6 -0.6(4)
C4 C3A C7A N1 179.8(2)
C4 C3A C7A C7 0.7(4)
C4 C5 C6 C7 0.4(4)
C4' C4A' C5' C6' -177.8(2)
C4' C4A' C8A' C3 29.4(3)
C4' C4A' C8A' C8' 155.8(2)
C4A' C5' C6' C7' -9.1(4)
C5 C6 C7 C7A 0.4(4)
C5' C4A' C8A' C3 -150.8(3)
C5' C4A' C8A' C8' -24.3(4)
C5' C6' C7' C8' 37.5(3)
C6 C7 C7A N1 -179.8(3)
C6 C7 C7A C3A -0.9(4)
C6' C7' C8' C8A' -60.0(3)
C7' C8' C8A' C3 179.1(3)
C7' C8' C8A' C4A' 52.5(3)
C7A N1 C2 O1 -179.3(3)
C7A N1 C2 C3 0.1(3)
C7A C3A C4 C5 0.0(4)
C8A' C3 C3A C4 -60.8(4)
C8A' C3 C3A C7A 116.7(3)
C8A' C4A' C5' C6' 2.4(4)
C9' C2' C3 C2 58.7(4)
C9' C2' C3 C3A 171.0(3)
C9' C2' C3 C8A' -59.8(4)
C9' C2' C3' N13' -87.5(3)
C9' C2' C3' C4' 87.9(3)
C11' C2' C3 C2 -62.1(3)
C11' C2' C3 C3A 50.3(4)
C11' C2' C3 C8A' 179.4(3)
C11' C2' C3' N13' 30.6(4)
C11' C2' C3' C4' -154.0(3)
C14' C4' C4A' C5' -2.0(4)
C14' C4' C4A' C8A' 177.8(2)
